data_1567754
loop_
_publ_author_name
'Bellas, Michael K.'
'Matzger, Adam J.'

_publ_section_title
;
 Discovery strategy leads to the first melt-castable cocrystal based on an
 energetic oxidizing salt
;
_journal_issue 41
_journal_name_full 'Chemical Science'
_journal_page_first 12100
_journal_page_last 12106
_journal_paper_doi 10.1039/D2SC03015B
_journal_volume 13
_journal_year 2022
_chemical_formula_moiety 'F6 P, C H4 N2 O, H4 N'
_chemical_formula_sum 'C H8 F6 N3 O P'
_chemical_formula_weight 223.07
_space_group_crystal_system orthorhombic
_space_group_IT_number 61
_space_group_name_Hall '-P 2ac 2ab'
_space_group_name_H-M_alt 'P b c a'
_atom_sites_solution_hydrogens mixed
_atom_sites_solution_primary dual
_audit_creation_date 2021-09-10
_audit_creation_method
;
Olex2 1.3-ac4
(compiled 2020.03.28 svn.rd84adfe8 for Rigaku Oxford Diffraction, GUI svn.r6032)
;
_audit_update_record
;
2022-05-30 deposited with the CCDC.	2022-09-30 downloaded from the CCDC.
;
_cell_angle_alpha 90
_cell_angle_beta 90
_cell_angle_gamma 90
_cell_formula_units_Z 8
_cell_length_a 7.67243(12)
_cell_length_b 8.07957(12)
_cell_length_c 24.2351(4)
_cell_measurement_reflns_used 6746
_cell_measurement_temperature 100.00(10)
_cell_measurement_theta_max 75.2830
_cell_measurement_theta_min 3.6500
_cell_volume 1502.33(4)
_computing_cell_refinement 'CrysAlisPro 1.171.40.5a (Rigaku OD, 2018)'
_computing_data_collection 'CrysAlisPro 1.171.40.5a (Rigaku OD, 2018)'
_computing_data_reduction 'CrysAlisPro 1.171.40.5a (Rigaku OD, 2018)'
_computing_molecular_graphics 'Olex2 1.3-ac4 (Dolomanov et al., 2009)'
_computing_publication_material 'Olex2 1.3-ac4 (Dolomanov et al., 2009)'
_computing_structure_refinement 'SHELXL 2018/3 (Sheldrick, 2015)'
_computing_structure_solution 'SHELXT 2014/5 (Sheldrick, 2014)'
_diffrn_ambient_environment N~2~
_diffrn_ambient_temperature 100.00(10)
_diffrn_detector 'CCD plate'
_diffrn_detector_type HyPix
_diffrn_measured_fraction_theta_full 1.000
_diffrn_measured_fraction_theta_max 1.000
_diffrn_measurement_details
;
List of Runs (angles in degrees, time in seconds):

  # Type    Start    End  Width  t~exp~   \w     \q     \k     \f   Frames
#--------------------------------------------------------------------------
  1  \w     63.00 120.00   0.50    0.06    --   47.82 137.00  67.00  114
  2  \w   -130.00 -33.00   0.50    0.24    -- -106.00 143.00 -25.00  194
  3  \w   -121.00 -33.00   0.50    0.24    -- -106.00 132.00-108.00  176
  4  \w   -155.00 -33.00   0.50    0.24    -- -106.00   4.00  55.00  244
  5  \w    -25.00  60.00   0.50    0.06    --   47.82 -37.00-180.00  170
  6  \w    -23.00  63.00   0.50    0.06    --   47.82 -57.00-180.00  172
  7  \w     36.00 121.00   0.50    0.06    --   47.82  37.00 -90.00  170
  8  \w     71.00 120.00   0.50    0.06    --   47.82 125.00  30.00   98
  9  \w    -69.00 -33.00   0.50    0.24    -- -106.00  37.00-150.00   72
 10  \w   -106.00 -33.00   0.50    0.24    -- -106.00  57.00 -60.00  146
 11  \w    -76.00 -30.00   0.50    0.24    -- -106.00  19.00 -60.00   92
 12  \w    -76.00 -30.00   0.50    0.24    -- -106.00  19.00-180.00   92
 13  \w     35.00 117.00   0.50    0.24    --  107.75-125.00 -60.00  164
 14  \w     35.00  69.00   0.50    0.24    --  107.75 -37.00 -60.00   68
 15  \w     35.00 109.00   0.50    0.24    --  107.75 -99.00-180.00  148
 16  \w     32.00  76.00   0.50    0.24    --  107.75 -19.00 -60.00   88
 17  \w     25.00 120.00   0.50    0.06    --   47.82  77.00 150.00  190
 18  \w     33.00 119.00   0.50    0.06    --   47.82  57.00  60.00  172
 19  \w     33.00 119.00   0.50    0.06    --   47.82  57.00 -30.00  172
;
_diffrn_measurement_device 'four-circle diffractometer'
_diffrn_measurement_device_type 'XtaLAB Synergy, Single source at home/near, HyPix'
_diffrn_measurement_method '\w scans'
_diffrn_orient_matrix_type 'CrysAlisPro convention (1999,Acta A55,543-557)'
_diffrn_orient_matrix_UB_11 -0.1188469000
_diffrn_orient_matrix_UB_12 -0.1534015000
_diffrn_orient_matrix_UB_13 -0.0032790000
_diffrn_orient_matrix_UB_21 0.1615143000
_diffrn_orient_matrix_UB_22 -0.1131978000
_diffrn_orient_matrix_UB_23 0.0020486000
_diffrn_orient_matrix_UB_31 -0.0114273000
_diffrn_orient_matrix_UB_32 -0.0041824000
_diffrn_orient_matrix_UB_33 0.0634245000
_diffrn_radiation_monochromator mirror
_diffrn_radiation_probe x-ray
_diffrn_radiation_type 'Cu K\a'
_diffrn_radiation_wavelength 1.54184
_diffrn_reflns_av_R_equivalents 0.0549
_diffrn_reflns_av_unetI/netI 0.0264
_diffrn_reflns_Laue_measured_fraction_full 1.000
_diffrn_reflns_Laue_measured_fraction_max 1.000
_diffrn_reflns_limit_h_max 9
_diffrn_reflns_limit_h_min -9
_diffrn_reflns_limit_k_max 9
_diffrn_reflns_limit_k_min -9
_diffrn_reflns_limit_l_max 28
_diffrn_reflns_limit_l_min -22
_diffrn_reflns_number 12300
_diffrn_reflns_point_group_measured_fraction_full 1.000
_diffrn_reflns_point_group_measured_fraction_max 1.000
_diffrn_reflns_theta_full 66.556
_diffrn_reflns_theta_max 66.556
_diffrn_reflns_theta_min 3.648
_diffrn_source 'micro-focus sealed X-ray tube'
_diffrn_source_type 'PhotonJet (Cu) X-ray Source'
_exptl_absorpt_coefficient_mu 4.146
_exptl_absorpt_correction_T_max 1.00000
_exptl_absorpt_correction_T_min 0.52341
_exptl_absorpt_correction_type multi-scan
_exptl_absorpt_process_details
;
CrysAlisPro 1.171.40.5a (Rigaku Oxford Diffraction, 2018)
Empirical absorption correction using spherical harmonics,
 implemented in SCALE3 ABSPACK scaling algorithm.
;
_exptl_crystal_colour 'clear colourless'
_exptl_crystal_colour_lustre clear
_exptl_crystal_colour_primary colourless
_exptl_crystal_density_diffrn 1.973
_exptl_crystal_description block
_exptl_crystal_F_000 896
_exptl_crystal_size_max 0.182
_exptl_crystal_size_mid 0.141
_exptl_crystal_size_min 0.037
_refine_diff_density_max 0.651
_refine_diff_density_min -0.337
_refine_diff_density_rms 0.067
_refine_ls_extinction_method none
_refine_ls_goodness_of_fit_ref 1.059
_refine_ls_hydrogen_treatment mixed
_refine_ls_matrix_type full
_refine_ls_number_parameters 125
_refine_ls_number_reflns 1324
_refine_ls_number_restraints 0
_refine_ls_restrained_S_all 1.059
_refine_ls_R_factor_all 0.0364
_refine_ls_R_factor_gt 0.0339
_refine_ls_shift/su_max 0.000
_refine_ls_shift/su_mean 0.000
_refine_ls_structure_factor_coef Fsqd
_refine_ls_weighting_details 'w=1/[\s^2^(Fo^2^)+(0.0548P)^2^+1.3927P] where P=(Fo^2^+2Fc^2^)/3'
_refine_ls_weighting_scheme calc
_refine_ls_wR_factor_gt 0.0942
_refine_ls_wR_factor_ref 0.0964
_reflns_Friedel_coverage 0.000
_reflns_number_gt 1232
_reflns_number_total 1324
_reflns_threshold_expression 'I > 2\s(I)'
_cod_data_source_file d2sc03015b2.cif
_cod_data_source_block AH-Urea_100K
_cod_depositor_comments 'Adding full bibliography for 1567748--1567754.cif.'
_cod_database_code 1567754
_shelx_shelxl_version_number 2018/3
_chemical_oxdiff_formula 'C11 H10 N O'
_shelx_space_group_comment
;
The symmetry employed for this shelxl refinement is uniquely defined
by the following loop, which should always be used as a source of
symmetry information in preference to the above space-group names.
They are only intended as comments.
;
_reflns_odcompleteness_completeness 99.94
_reflns_odcompleteness_iscentric 1
_reflns_odcompleteness_theta 66.97
_olex2_refinement_description
;
1. Fixed Uiso
 At 1.2 times of:
  All N(H,H) groups
2.a X=CH2 refined with riding coordinates:
 N1(H1A,H1B), N2(H2A,H2B)
;
_olex2_exptl_crystal_mounting_method 'MiTeGen with Mineral Oil'
_olex2_submission_special_instructions 'No special instructions were received'
_oxdiff_exptl_absorpt_empirical_details
;
Empirical correction (ABSPACK) includes:
- Absorption correction using spherical harmonics
- Frame scaling
;
_oxdiff_exptl_absorpt_empirical_full_max 1.759
_oxdiff_exptl_absorpt_empirical_full_min 0.592

loop_
_space_group_symop_operation_xyz
'x, y, z'
'-x+1/2, -y, z+1/2'
'-x, y+1/2, -z+1/2'
'x+1/2, -y+1/2, -z'
'-x, -y, -z'
'x-1/2, y, -z-1/2'
'x, -y-1/2, z-1/2'
'-x-1/2, y-1/2, z'

loop_
_atom_site_label
_atom_site_type_symbol
_atom_site_fract_x
_atom_site_fract_y
_atom_site_fract_z
_atom_site_U_iso_or_equiv
_atom_site_adp_type
_atom_site_occupancy
_atom_site_site_symmetry_order
_atom_site_calc_flag
_atom_site_refinement_flags_posn
_atom_site_refinement_flags_adp
_atom_site_refinement_flags_occupancy
_atom_site_disorder_assembly
_atom_site_disorder_group
P1 P 0.49199(6) 0.34959(6) 0.83046(2) 0.0154(2) Uani 1 1 d . . . . .
F6 F 0.58710(18) 0.23727(16) 0.78558(5) 0.0327(4) Uani 1 1 d . . . . .
F3 F 0.35433(16) 0.41062(19) 0.78539(5) 0.0336(4) Uani 1 1 d . . . . .
F4 F 0.39685(18) 0.46320(19) 0.87519(5) 0.0364(4) Uani 1 1 d . . . . .
F5 F 0.63083(18) 0.2932(2) 0.87522(6) 0.0387(4) Uani 1 1 d . . . . .
O1 O 0.51336(18) 0.34855(18) 0.55655(6) 0.0206(4) Uani 1 1 d . . . . .
F2 F 0.36723(19) 0.20142(17) 0.84723(7) 0.0406(4) Uani 1 1 d . . . . .
F1 F 0.61650(18) 0.50082(16) 0.81367(7) 0.0428(4) Uani 1 1 d . . . . .
N1 N 0.3579(2) 0.3290(2) 0.47728(7) 0.0245(4) Uani 1 1 d . . . . .
H1A H 0.387637 0.427491 0.467620 0.029 Uiso 1 1 calc R U . . .
H1B H 0.291247 0.271110 0.456284 0.029 Uiso 1 1 calc R U . . .
N3 N 0.4910(2) 0.3597(3) 0.67116(7) 0.0196(4) Uani 1 1 d . . . . .
N2 N 0.3624(3) 0.1145(2) 0.53870(8) 0.0257(4) Uani 1 1 d . . . . .
H2A H 0.394760 0.071070 0.569437 0.031 Uiso 1 1 calc R U . . .
H2B H 0.295715 0.060030 0.516702 0.031 Uiso 1 1 calc R U . . .
C1 C 0.4156(2) 0.2658(3) 0.52517(8) 0.0181(4) Uani 1 1 d . . . . .
H3A H 0.495(3) 0.357(3) 0.6336(15) 0.034(8) Uiso 1 1 d . . . . .
H3B H 0.464(5) 0.267(5) 0.6842(16) 0.061(11) Uiso 1 1 d . . . . .
H3C H 0.415(5) 0.428(4) 0.6812(14) 0.052(9) Uiso 1 1 d . . . . .
H3D H 0.585(5) 0.391(4) 0.6860(15) 0.060(10) Uiso 1 1 d . . . . .

loop_
_atom_site_aniso_label
_atom_site_aniso_U_11
_atom_site_aniso_U_22
_atom_site_aniso_U_33
_atom_site_aniso_U_23
_atom_site_aniso_U_13
_atom_site_aniso_U_12
P1 0.0126(3) 0.0171(3) 0.0164(3) 0.00015(19) 0.00002(18) 0.00016(18)
F6 0.0386(8) 0.0342(7) 0.0254(7) -0.0048(5) 0.0083(6) 0.0102(6)
F3 0.0224(7) 0.0586(9) 0.0196(6) 0.0058(6) -0.0030(5) 0.0086(6)
F4 0.0332(8) 0.0487(8) 0.0273(7) -0.0139(6) -0.0027(6) 0.0179(6)
F5 0.0271(7) 0.0614(10) 0.0275(7) 0.0056(6) -0.0053(6) 0.0184(7)
O1 0.0220(8) 0.0238(8) 0.0159(7) -0.0002(6) -0.0028(5) -0.0017(6)
F2 0.0363(8) 0.0327(8) 0.0529(9) 0.0079(7) 0.0105(7) -0.0129(6)
F1 0.0250(7) 0.0232(7) 0.0802(11) 0.0069(7) 0.0045(7) -0.0065(6)
N1 0.0262(10) 0.0306(10) 0.0168(8) 0.0009(7) -0.0044(7) -0.0095(8)
N3 0.0167(10) 0.0264(11) 0.0157(10) -0.0002(8) 0.0002(7) 0.0004(7)
N2 0.0323(10) 0.0211(9) 0.0237(9) -0.0002(7) -0.0024(8) -0.0016(8)
C1 0.0141(10) 0.0240(10) 0.0162(9) -0.0025(8) 0.0041(7) 0.0027(8)

loop_
_atom_type_symbol
_atom_type_description
_atom_type_scat_dispersion_real
_atom_type_scat_dispersion_imag
_atom_type_scat_source
C C 0.0181 0.0091 'International Tables Vol C Tables 4.2.6.8 and 6.1.1.4'
H H 0.0000 0.0000 'International Tables Vol C Tables 4.2.6.8 and 6.1.1.4'
F F 0.0727 0.0534 'International Tables Vol C Tables 4.2.6.8 and 6.1.1.4'
N N 0.0311 0.0180 'International Tables Vol C Tables 4.2.6.8 and 6.1.1.4'
O O 0.0492 0.0322 'International Tables Vol C Tables 4.2.6.8 and 6.1.1.4'
P P 0.2955 0.4335 'International Tables Vol C Tables 4.2.6.8 and 6.1.1.4'

loop_
_exptl_crystal_face_index_h
_exptl_crystal_face_index_k
_exptl_crystal_face_index_l
_exptl_crystal_face_perp_dist
0 0 16 0.0691
0 0 -16 0.1033
0 5 2 0.0515
1 0 15 0.0716
-5 -1 -1 0.0216
5 1 1 0.0155
0 -5 0 0.0673

loop_
_geom_angle_atom_site_label_1
_geom_angle_atom_site_label_2
_geom_angle_atom_site_label_3
_geom_angle
_geom_angle_site_symmetry_1
_geom_angle_site_symmetry_3
_geom_angle_publ_flag
F6 P1 F3 90.68(7) . . ?
F6 P1 F4 179.63(8) . . ?
F6 P1 F1 89.31(8) . . ?
F3 P1 F1 89.15(8) . . ?
F4 P1 F3 89.11(7) . . ?
F4 P1 F1 90.38(9) . . ?
F5 P1 F6 89.75(7) . . ?
F5 P1 F3 178.64(9) . . ?
F5 P1 F4 90.45(7) . . ?
F5 P1 F1 89.56(9) . . ?
F2 P1 F6 91.22(8) . . ?
F2 P1 F3 90.52(8) . . ?
F2 P1 F4 89.09(8) . . ?
F2 P1 F5 90.76(9) . . ?
F2 P1 F1 179.38(8) . . ?
H1A N1 H1B 120.0 . . ?
C1 N1 H1A 120.0 . . ?
C1 N1 H1B 120.0 . . ?
H3A N3 H3B 111(3) . . ?
H3A N3 H3C 109(3) . . ?
H3A N3 H3D 114(3) . . ?
H3B N3 H3C 108(3) . . ?
H3B N3 H3D 109(3) . . ?
H3C N3 H3D 106(3) . . ?
H2A N2 H2B 120.0 . . ?
C1 N2 H2A 120.0 . . ?
C1 N2 H2B 120.0 . . ?
O1 C1 N1 121.02(19) . . ?
O1 C1 N2 121.45(18) . . ?
N2 C1 N1 117.51(18) . . ?

loop_
_geom_bond_atom_site_label_1
_geom_bond_atom_site_label_2
_geom_bond_distance
_geom_bond_site_symmetry_2
_geom_bond_publ_flag
P1 F6 1.5934(13) . ?
P1 F3 1.5974(13) . ?
P1 F4 1.5971(13) . ?
P1 F5 1.5871(13) . ?
P1 F2 1.5858(14) . ?
P1 F1 1.6035(14) . ?
O1 C1 1.260(2) . ?
N1 H1A 0.8600 . ?
N1 H1B 0.8600 . ?
N1 C1 1.343(3) . ?
N3 H3A 0.91(3) . ?
N3 H3B 0.84(4) . ?
N3 H3C 0.84(4) . ?
N3 H3D 0.85(4) . ?
N2 H2A 0.8600 . ?
N2 H2B 0.8600 . ?
N2 C1 1.330(3) . ?

loop_
_exptl_oxdiff_crystal_face_indexfrac_h
_exptl_oxdiff_crystal_face_indexfrac_k
_exptl_oxdiff_crystal_face_indexfrac_l
_exptl_oxdiff_crystal_face_x
_exptl_oxdiff_crystal_face_y
_exptl_oxdiff_crystal_face_z
-0.2621 -0.4134 15.6670 0.0432 0.0366 0.9984
0.2643 0.3824 -15.6737 -0.0387 -0.0327 -0.9987
-0.3930 5.1730 2.2540 -0.7542 -0.6444 0.1258
0.9189 0.1109 15.4644 -0.1769 0.1675 0.9699
-4.8901 -0.9174 -1.0841 0.7255 -0.6882 -0.0090
4.8901 0.9174 1.0841 -0.7255 0.6882 0.0090
-0.0013 -5.0003 0.0002 0.7672 0.5658 0.0209
